data_2102340
loop_
_publ_author_name
'Marsh, Richard E.'

_publ_section_title
;
 Space group <i>Cc</i>: an update
;
_journal_issue 2
_journal_name_full 'Acta Crystallographica Section B'
_journal_page_first 252
_journal_page_last 253
_journal_paper_doi 10.1107/S0108768104003878
_journal_volume 60
_journal_year 2004
_chemical_formula_moiety 'C26 H26 N2 O2, C2 H5 O H'
_chemical_formula_sum 'C28 H32 N2 O3'
_space_group_crystal_system orthorhombic
_space_group_IT_number 43
_symmetry_space_group_name_H-M 'F d d 2'
_audit_creation_method CRYM
_cell_angle_alpha 90
_cell_angle_beta 90
_cell_angle_gamma 90
_cell_formula_units_Z 16
_cell_length_a 33.2050
_cell_length_b 34.3270
_cell_length_c 8.4420
_cell_volume 9622.428
_cod_data_source_file bk0142.cif
_cod_data_source_block GIZROW
_cod_depositor_comments
;
 Adding the _cell_formula_units_Z data item.

 Antanas Vaitkus,
 2017-08-05

  Added moiety chemical formula from Marsh (2004) paper.
  The summary chemical formula is calculated from moiety formula using
  AdHocParser
  (svn://www.crystallography.net/cod-tools/trunk/Formulae/AdHocParser.yp,
  revision 1441.)

  Andrius Merkys
  2013-11-11
;
_cod_original_sg_symbol_H-M Fdd2
_cod_database_code 2102340

loop_
_atom_site_label
_atom_site_type_symbol
_atom_site_fract_x
_atom_site_fract_y
_atom_site_fract_z
O1 O 0.06770 -0.01532 0.28973
O3 O -0.18725 0.23215 0.65435
O5 O -0.11175 0.07980 0.37420
N1 N 0.03255 0.16655 0.31430
N3 N -0.07670 0.15950 0.40495
C1 C -0.14820 0.22443 0.60918
C3 C -0.12090 0.25220 0.65905
C5 C -0.08105 0.24870 0.62020
C7 C -0.06775 0.21673 0.53342
C9 C -0.01875 0.13688 0.14728
C41 C -0.02925 0.20305 0.47205
C11 C 0.01150 0.21965 0.49100
C13 C 0.04180 0.18708 0.45957
C15 C 0.06625 0.14275 0.25520
C17 C 0.07540 0.10530 0.34870
C19 C 0.10870 0.08213 0.26362
C21 C 0.11070 0.04042 0.31933
C23 C 0.07050 0.02018 0.30922
C25 C 0.03480 0.04388 0.33608
C27 C 0.03630 0.08215 0.36385
C29 C 0.00090 0.10577 0.41247
C31 C -0.00560 0.14357 0.31672
C33 C -0.03575 0.16885 0.39895
C35 C -0.09675 0.18862 0.48873
C37 C -0.13740 0.19220 0.52340
C39 C -0.21810 0.20570 0.60995
C43 C -0.01660 0.16725 0.03940
C51 C -0.03585 0.10220 0.09445
C45 C -0.02995 0.16360 -0.11275
C49 C -0.04945 0.09893 -0.06193
C47 C -0.04610 0.12945 -0.16355
C53 C -0.14665 0.08472 0.60057
C55 C -0.12345 0.06310 0.51645
H32 H -0.13150 0.27325 0.72025
H33 H -0.06250 0.26950 0.64950
H34 H 0.00900 0.03200 0.32600
H35 H -0.08900 0.13675 0.36125
H36 H -0.15750 0.17275 0.49475
H41 H -0.03750 0.07950 0.16400
H40 H -0.06050 0.07475 -0.09825
H39 H -0.05700 0.12625 -0.27275
H38 H -0.02750 0.18550 -0.18750
H37 H -0.00600 0.19300 0.07100
H42 H 0.01600 0.24050 0.42100
H43 H 0.01500 0.22925 0.59875
H44 H 0.06900 0.19725 0.45475
H45 H 0.04150 0.16825 0.54575
H47 H 0.06000 0.13425 0.14725
H46 H 0.09050 0.15800 0.24850
H48 H 0.08350 0.11225 0.45775
H50 H 0.10150 0.08275 0.15125
H49 H 0.13350 0.09525 0.27525
H52 H 0.13000 0.02575 0.25075
H51 H 0.12200 0.03900 0.42300
H54 H -0.02250 0.09000 0.40650
H53 H 0.00450 0.11250 0.52550
H56 H -0.13800 0.03800 0.50450
H55 H -0.10100 0.05675 0.58825
H57 H -0.24500 0.21425 0.64625
H59 H -0.21400 0.18000 0.65500
H58 H -0.22100 0.20225 0.49675
H60 H -0.15750 0.07400 0.70550
H62 H -0.17350 0.09125 0.54675
H61 H -0.13650 0.11000 0.63100
